data_7155712
loop_
_publ_author_name
'Chen, Fu-Min'
'Lu, Dong-Dong'
'Hu, Li-Qun'
'Huang, Ju'
'Liu, Feng-Shou'

_publ_section_title
;
 Camphyl-based \a-Diimine Palladium Complexes: Highly Efficient
 Precatalysts for Direct Arylation of Thiazoles in Open-Air
;
_journal_name_full 'Org. Biomol. Chem.'
_journal_paper_doi 10.1039/C7OB00856B
_journal_year 2017
_chemical_formula_sum 'C26 H32 Cl2 N2 Pd'
_chemical_formula_weight 549.84
_chemical_name_systematic
; 
 ? 
;
_space_group_IT_number 14
_symmetry_cell_setting monoclinic
_symmetry_space_group_name_Hall '-P 2ybc'
_symmetry_space_group_name_H-M 'P 1 21/c 1'
_atom_sites_solution_hydrogens geom
_atom_sites_solution_primary direct
_atom_sites_solution_secondary difmap
_audit_creation_method SHELXL-97
_audit_update_record
;
2017-02-01 deposited with the CCDC.
2017-06-19 downloaded from the CCDC.
;
_cell_angle_alpha 90.00
_cell_angle_beta 100.397(2)
_cell_angle_gamma 90.00
_cell_formula_units_Z 8
_cell_length_a 15.1069(3)
_cell_length_b 18.0326(4)
_cell_length_c 18.7735(4)
_cell_measurement_reflns_used 10924
_cell_measurement_temperature 150.00(10)
_cell_measurement_theta_max 66.6260
_cell_measurement_theta_min 2.9480
_cell_volume 5030.24(19)
_computing_structure_refinement 'SHELXL-97 (Sheldrick, 1997)'
_computing_structure_solution 'SHELXS-97 (Sheldrick, 1990)'
_diffrn_ambient_temperature 150.00(10)
_diffrn_detector_area_resol_mean 10.5058
_diffrn_measured_fraction_theta_full 0.990
_diffrn_measured_fraction_theta_max 0.990
_diffrn_measurement_device_type 'Xcalibur, Atlas, Gemini ultra'
_diffrn_radiation_monochromator mirror
_diffrn_radiation_source 'Enhance Ultra (Cu) X-ray Source'
_diffrn_radiation_type CuK\a
_diffrn_radiation_wavelength 1.54178
_diffrn_reflns_av_R_equivalents 0.0395
_diffrn_reflns_av_sigmaI/netI 0.0407
_diffrn_reflns_limit_h_max 17
_diffrn_reflns_limit_h_min -12
_diffrn_reflns_limit_k_max 21
_diffrn_reflns_limit_k_min -17
_diffrn_reflns_limit_l_max 22
_diffrn_reflns_limit_l_min -21
_diffrn_reflns_number 22540
_diffrn_reflns_theta_full 66.77
_diffrn_reflns_theta_max 66.77
_diffrn_reflns_theta_min 3.43
_exptl_absorpt_coefficient_mu 8.013
_exptl_absorpt_correction_T_max 0.2601
_exptl_absorpt_correction_T_min 0.1507
_exptl_absorpt_correction_type multi-scan
_exptl_absorpt_process_details SADABS
_exptl_crystal_colour Yellow
_exptl_crystal_density_diffrn 1.452
_exptl_crystal_density_method 'not measured'
_exptl_crystal_description Block
_exptl_crystal_F_000 2256
_exptl_crystal_size_max 0.38
_exptl_crystal_size_mid 0.27
_exptl_crystal_size_min 0.23
_refine_diff_density_max 2.169
_refine_diff_density_min -1.162
_refine_diff_density_rms 0.113
_refine_ls_extinction_method none
_refine_ls_goodness_of_fit_ref 1.056
_refine_ls_hydrogen_treatment mixed
_refine_ls_matrix_type full
_refine_ls_number_parameters 573
_refine_ls_number_reflns 8817
_refine_ls_number_restraints 28
_refine_ls_restrained_S_all 1.071
_refine_ls_R_factor_all 0.0590
_refine_ls_R_factor_gt 0.0535
_refine_ls_shift/su_max 0.001
_refine_ls_shift/su_mean 0.000
_refine_ls_structure_factor_coef Fsqd
_refine_ls_weighting_details 'calc w=1/[\s^2^(Fo^2^)+(0.0599P)^2^+19.9721P] where P=(Fo^2^+2Fc^2^)/3'
_refine_ls_weighting_scheme calc
_refine_ls_wR_factor_gt 0.1296
_refine_ls_wR_factor_ref 0.1345
_reflns_number_gt 8012
_reflns_number_total 8817
_reflns_threshold_expression >2sigma(I)
_cod_data_source_file c7ob00856b2.cif
_cod_data_source_block 06111a
_cod_depositor_comments
;
The following automatic conversions were performed:

'_symmetry_cell_setting' value 'Monoclinic' changed to 'monoclinic'
according to
/home/data/users/saulius/crontab/automatic-downloads/rss-feeds/RSC/lib/dictionaries/cif_core.dic
dictionary named 'cif_core.dic' version 2.4.2 from 2011-04-26.

'_exptl_absorpt_correction_type' value 'Multi-scan' changed to
'multi-scan' according to
/home/data/users/saulius/crontab/automatic-downloads/rss-feeds/RSC/lib/dictionaries/cif_core.dic
dictionary named 'cif_core.dic' version 2.4.2 from 2011-04-26.

Automatic conversion script
Id: cif_fix_values 4973 2017-02-22 13:04:09Z antanas 
;
_cod_original_cell_volume 5030.24(18)
_cod_original_sg_symbol_H-M P21/c
_cod_database_code 7155712

loop_
_symmetry_equiv_pos_as_xyz
'x, y, z'
'-x, y+1/2, -z+1/2'
'-x, -y, -z'
'x, -y-1/2, z-1/2'

loop_
_atom_site_label
_atom_site_type_symbol
_atom_site_fract_x
_atom_site_fract_y
_atom_site_fract_z
_atom_site_U_iso_or_equiv
_atom_site_adp_type
_atom_site_occupancy
_atom_site_symmetry_multiplicity
_atom_site_calc_flag
_atom_site_refinement_flags
Pd1 Pd 0.32449(2) 0.77551(2) 0.40416(2) 0.02961(12) Uani 1 1 d .
Cl1 Cl 0.29745(11) 0.89941(8) 0.38868(9) 0.0509(4) Uani 1 1 d .
Cl2 Cl 0.25449(9) 0.75135(8) 0.28860(7) 0.0391(3) Uani 1 1 d .
C19 C 0.3338(4) 0.6035(3) 0.3806(3) 0.0326(11) Uani 1 1 d .
N1 N 0.3884(3) 0.7860(3) 0.5101(2) 0.0326(10) Uani 1 1 d .
N2 N 0.3469(3) 0.6652(3) 0.4286(2) 0.0320(10) Uani 1 1 d .
C18 C 0.3779(3) 0.6560(3) 0.4968(3) 0.0294(11) Uani 1 1 d .
C9 C 0.4022(3) 0.7228(3) 0.5413(3) 0.0324(12) Uani 1 1 d .
C8 C 0.4193(4) 0.8549(3) 0.5440(3) 0.0403(13) Uani 1 1 d .
C6 C 0.3614(5) 0.8970(3) 0.5759(3) 0.0472(15) Uani 1 1 d .
C20 C 0.2598(4) 0.5572(3) 0.3776(3) 0.0392(13) Uani 1 1 d .
C3 C 0.5366(6) 0.9447(4) 0.5701(4) 0.062(2) Uani 1 1 d .
H3 H 0.5947 0.9607 0.5685 0.074 Uiso 1 1 calc R
C26 C 0.4770(4) 0.6452(4) 0.3403(3) 0.0494(15) Uani 1 1 d .
H26A H 0.5138 0.6301 0.3062 0.074 Uiso 1 1 calc R
H26B H 0.5117 0.6432 0.3884 0.074 Uiso 1 1 calc R
H26C H 0.4561 0.6949 0.3297 0.074 Uiso 1 1 calc R
C25 C 0.3976(4) 0.5938(4) 0.3351(3) 0.0403(13) Uani 1 1 d .
C23 C 0.3134(5) 0.4885(4) 0.2838(4) 0.0594(19) Uani 1 1 d .
H23 H 0.3065 0.4495 0.2509 0.071 Uiso 1 1 calc R
C2 C 0.5071(4) 0.8776(3) 0.5378(3) 0.0471(15) Uani 1 1 d .
C22 C 0.2521(5) 0.4976(4) 0.3289(4) 0.0536(16) Uani 1 1 d .
H22 H 0.2050 0.4640 0.3271 0.064 Uiso 1 1 calc R
C21 C 0.1917(4) 0.5691(4) 0.4259(4) 0.0449(14) Uani 1 1 d .
H21A H 0.2125 0.5463 0.4721 0.067 Uiso 1 1 calc R
H21B H 0.1353 0.5474 0.4040 0.067 Uiso 1 1 calc R
H21C H 0.1837 0.6214 0.4324 0.067 Uiso 1 1 calc R
C4 C 0.4826(6) 0.9878(4) 0.6041(4) 0.061(2) Uani 1 1 d .
H4 H 0.5045 1.0320 0.6259 0.073 Uiso 1 1 calc R
C24 C 0.3842(5) 0.5360(4) 0.2868(3) 0.0519(17) Uani 1 1 d .
H24 H 0.4244 0.5289 0.2554 0.062 Uiso 1 1 calc R
Pd2 Pd 0.18807(2) 0.30580(2) 0.493132(19) 0.02657(12) Uani 1 1 d .
Cl3 Cl 0.29296(9) 0.39701(8) 0.51409(8) 0.0434(3) Uani 1 1 d .
Cl4 Cl 0.20760(11) 0.29022(9) 0.37622(8) 0.0478(4) Uani 1 1 d .
N4 N 0.0946(3) 0.2218(2) 0.4879(2) 0.0255(8) Uani 1 1 d .
N3 N 0.1609(3) 0.3133(3) 0.5958(2) 0.0346(10) Uani 1 1 d .
C46 C -0.0172(4) 0.2015(3) 0.3783(3) 0.0332(11) Uani 1 1 d .
C35 C 0.1047(3) 0.2638(3) 0.6083(3) 0.0310(11) Uani 1 1 d .
C44 C 0.0679(3) 0.2135(3) 0.5482(3) 0.0288(11) Uani 1 1 d .
C45 C 0.0597(3) 0.1774(3) 0.4246(3) 0.0282(10) Uani 1 1 d .
C48 C -0.0504(4) 0.1556(4) 0.3198(3) 0.0469(15) Uani 1 1 d .
H48 H -0.1040 0.1680 0.2895 0.056 Uiso 1 1 calc R
C47 C -0.0619(4) 0.2739(4) 0.3892(4) 0.0481(15) Uani 1 1 d .
H47A H -0.0939 0.2694 0.4288 0.072 Uiso 1 1 calc R
H47B H -0.1033 0.2866 0.3459 0.072 Uiso 1 1 calc R
H47C H -0.0171 0.3120 0.3999 0.072 Uiso 1 1 calc R
C49 C -0.0053(5) 0.0919(4) 0.3060(3) 0.0487(16) Uani 1 1 d .
H49 H -0.0284 0.0622 0.2665 0.058 Uiso 1 1 calc R
C34 C 0.2018(5) 0.3589(4) 0.6546(4) 0.0593(17) Uani 1 1 d DU
C39 C -0.0008(4) 0.1655(3) 0.5783(3) 0.0424(14) Uani 1 1 d .
C36 C 0.0585(4) 0.2456(3) 0.6704(3) 0.0388(13) Uani 1 1 d .
H36 H 0.0891 0.2618 0.7184 0.047 Uiso 1 1 calc R
C41 C 0.0461(5) 0.1619(4) 0.6597(3) 0.0490(15) Uani 1 1 d .
C50 C 0.0728(5) 0.0727(3) 0.3503(3) 0.0460(15) Uani 1 1 d .
H50 H 0.1038 0.0309 0.3394 0.055 Uiso 1 1 calc R
C16 C 0.2823(4) 0.6435(4) 0.6136(3) 0.0397(13) Uani 1 1 d .
H16A H 0.2468 0.5991 0.6071 0.060 Uiso 1 1 calc R
H16B H 0.2629 0.6765 0.5737 0.060 Uiso 1 1 calc R
H16C H 0.2750 0.6673 0.6579 0.060 Uiso 1 1 calc R
C15 C 0.3812(4) 0.6240(3) 0.6169(3) 0.0340(12) Uani 1 1 d .
C51 C 0.1075(4) 0.1142(3) 0.4117(3) 0.0346(12) Uani 1 1 d .
C12 C 0.5335(4) 0.6573(3) 0.6044(3) 0.0366(12) Uani 1 1 d .
H12A H 0.5675 0.6907 0.5790 0.044 Uiso 1 1 calc R
H12B H 0.5703 0.6443 0.6506 0.044 Uiso 1 1 calc R
C10 C 0.4430(4) 0.6944(3) 0.6158(3) 0.0351(12) Uani 1 1 d .
C37 C -0.0398(4) 0.2749(3) 0.6452(4) 0.0435(14) Uani 1 1 d .
H37A H -0.0738 0.2726 0.6843 0.052 Uiso 1 1 calc R
H37B H -0.0396 0.3256 0.6280 0.052 Uiso 1 1 calc R
C38 C -0.0787(4) 0.2229(4) 0.5845(3) 0.0425(14) Uani 1 1 d .
H38A H -0.0961 0.2499 0.5395 0.051 Uiso 1 1 calc R
H38B H -0.1311 0.1974 0.5957 0.051 Uiso 1 1 calc R
C14 C 0.4017(3) 0.5899(3) 0.5450(3) 0.0308(11) Uani 1 1 d .
H14 H 0.3707 0.5435 0.5290 0.037 Uiso 1 1 calc R
C13 C 0.5059(4) 0.5874(3) 0.5590(3) 0.0359(12) Uani 1 1 d .
H13A H 0.5281 0.5430 0.5855 0.043 Uiso 1 1 calc R
H13B H 0.5285 0.5889 0.5139 0.043 Uiso 1 1 calc R
C11 C 0.4500(4) 0.7467(4) 0.6786(3) 0.0446(14) Uani 1 1 d .
H11A H 0.4876 0.7879 0.6713 0.067 Uiso 1 1 calc R
H11B H 0.4757 0.7213 0.7224 0.067 Uiso 1 1 calc R
H11C H 0.3911 0.7645 0.6824 0.067 Uiso 1 1 calc R
C5 C 0.3949(6) 0.9655(4) 0.6063(3) 0.059(2) Uani 1 1 d .
H5 H 0.3578 0.9960 0.6280 0.071 Uiso 1 1 calc R
C52 C 0.1936(4) 0.0920(4) 0.4615(4) 0.0558(17) Uani 1 1 d .
H52A H 0.2341 0.1335 0.4684 0.084 Uiso 1 1 calc R
H52B H 0.2212 0.0517 0.4403 0.084 Uiso 1 1 calc R
H52C H 0.1802 0.0768 0.5074 0.084 Uiso 1 1 calc R
C43 C 0.1351(5) 0.1206(5) 0.6700(4) 0.068(2) Uani 1 1 d .
H43A H 0.1729 0.1422 0.6396 0.101 Uiso 1 1 calc R
H43B H 0.1243 0.0694 0.6571 0.101 Uiso 1 1 calc R
H43C H 0.1643 0.1239 0.7197 0.101 Uiso 1 1 calc R
C40 C -0.0321(5) 0.0942(3) 0.5396(4) 0.0523(17) Uani 1 1 d .
H40A H -0.0609 0.1051 0.4909 0.079 Uiso 1 1 calc R
H40B H -0.0740 0.0698 0.5645 0.079 Uiso 1 1 calc R
H40C H 0.0187 0.0625 0.5387 0.079 Uiso 1 1 calc R
C1 C 0.5647(5) 0.8334(4) 0.4963(4) 0.0597(19) Uani 1 1 d .
H1A H 0.6036 0.8662 0.4760 0.090 Uiso 1 1 calc R
H1B H 0.5271 0.8067 0.4581 0.090 Uiso 1 1 calc R
H1C H 0.6004 0.7989 0.5283 0.090 Uiso 1 1 calc R
C28 C 0.2787(5) 0.3281(4) 0.7094(4) 0.0561(16) Uani 1 1 d DU
C7 C 0.2669(5) 0.8720(4) 0.5788(4) 0.0591(18) Uani 1 1 d .
H7A H 0.2373 0.8577 0.5312 0.089 Uiso 1 1 calc R
H7B H 0.2344 0.9119 0.5960 0.089 Uiso 1 1 calc R
H7C H 0.2690 0.8304 0.6110 0.089 Uiso 1 1 calc R
C17 C 0.4107(4) 0.5732(4) 0.6826(3) 0.0459(15) Uani 1 1 d .
H17A H 0.3945 0.5956 0.7249 0.069 Uiso 1 1 calc R
H17B H 0.4747 0.5663 0.6901 0.069 Uiso 1 1 calc R
H17C H 0.3813 0.5260 0.6740 0.069 Uiso 1 1 calc R
C33 C 0.1024(5) 0.4548(4) 0.6069(4) 0.0598(18) Uani 1 1 d U
H33A H 0.1215 0.4569 0.5609 0.090 Uiso 1 1 calc R
H33B H 0.0887 0.5039 0.6214 0.090 Uiso 1 1 calc R
H33C H 0.0498 0.4242 0.6031 0.090 Uiso 1 1 calc R
C42 C -0.0138(6) 0.1286(4) 0.7103(4) 0.062(2) Uani 1 1 d .
H42A H -0.0194 0.0761 0.7024 0.094 Uiso 1 1 calc R
H42B H -0.0724 0.1511 0.7000 0.094 Uiso 1 1 calc R
H42C H 0.0131 0.1381 0.7598 0.094 Uiso 1 1 calc R
C30 C 0.2711(7) 0.4478(5) 0.7629(5) 0.083(3) Uani 1 1 d D
H30 H 0.2964 0.4774 0.8018 0.099 Uiso 1 1 calc R
C31 C 0.2056(7) 0.4797(7) 0.7181(5) 0.101(4) Uani 1 1 d D
H31 H 0.1847 0.5276 0.7229 0.121 Uiso 1 1 calc R
C32 C 0.1683(5) 0.4261(6) 0.6563(5) 0.080(3) Uani 1 1 d D
C29 C 0.3106(7) 0.3767(6) 0.7631(5) 0.087(3) Uani 1 1 d D
H29 H 0.3580 0.3633 0.7997 0.104 Uiso 1 1 calc R
C27 C 0.3140(7) 0.2549(7) 0.7010(6) 0.099(3) Uani 1 1 d .
H27A H 0.3754 0.2524 0.7256 0.148 Uiso 1 1 calc R
H27B H 0.3112 0.2446 0.6505 0.148 Uiso 1 1 calc R
H27C H 0.2788 0.2189 0.7213 0.148 Uiso 1 1 calc R

loop_
_atom_site_aniso_label
_atom_site_aniso_U_11
_atom_site_aniso_U_22
_atom_site_aniso_U_33
_atom_site_aniso_U_23
_atom_site_aniso_U_13
_atom_site_aniso_U_12
Pd1 0.0256(2) 0.0284(2) 0.0332(2) 0.01131(15) 0.00116(15) -0.00476(14)
Cl1 0.0581(9) 0.0269(7) 0.0596(9) 0.0169(6) -0.0110(7) -0.0090(6)
Cl2 0.0366(7) 0.0492(8) 0.0296(6) 0.0094(6) 0.0012(5) 0.0007(6)
C19 0.031(3) 0.031(3) 0.032(3) 0.002(2) -0.004(2) 0.005(2)
N1 0.029(2) 0.032(2) 0.034(2) 0.0077(19) -0.0008(18) -0.0073(18)
N2 0.026(2) 0.040(3) 0.032(2) 0.0093(19) 0.0084(17) -0.0014(19)
C18 0.029(3) 0.029(3) 0.032(3) 0.004(2) 0.009(2) 0.000(2)
C9 0.019(2) 0.043(3) 0.035(3) 0.007(2) 0.005(2) -0.003(2)
C8 0.047(3) 0.030(3) 0.039(3) 0.006(2) -0.005(3) -0.006(3)
C6 0.066(4) 0.032(3) 0.036(3) 0.004(2) -0.012(3) -0.007(3)
C20 0.034(3) 0.038(3) 0.042(3) 0.007(3) -0.003(2) 0.002(2)
C3 0.077(5) 0.048(4) 0.050(4) 0.011(3) -0.013(4) -0.025(4)
C26 0.042(3) 0.063(4) 0.045(3) 0.014(3) 0.014(3) 0.006(3)
C25 0.038(3) 0.051(3) 0.031(3) 0.012(3) 0.003(2) 0.012(3)
C23 0.067(5) 0.056(4) 0.049(4) -0.017(3) -0.004(3) 0.014(4)
C2 0.052(4) 0.036(3) 0.046(3) 0.008(3) -0.012(3) -0.016(3)
C22 0.053(4) 0.045(4) 0.056(4) -0.008(3) -0.009(3) -0.005(3)
C21 0.035(3) 0.039(3) 0.058(4) 0.003(3) 0.003(3) -0.003(3)
C4 0.092(6) 0.038(4) 0.040(3) 0.002(3) -0.017(4) -0.030(4)
C24 0.058(4) 0.062(4) 0.033(3) -0.005(3) 0.001(3) 0.018(3)
Pd2 0.0240(2) 0.0249(2) 0.0318(2) 0.00285(14) 0.00761(14) -0.00316(14)
Cl3 0.0377(7) 0.0438(8) 0.0517(8) -0.0020(6) 0.0161(6) -0.0198(6)
Cl4 0.0627(9) 0.0455(8) 0.0414(7) -0.0056(6) 0.0265(7) -0.0166(7)
N4 0.026(2) 0.0182(19) 0.032(2) 0.0036(16) 0.0038(17) 0.0018(16)
N3 0.030(2) 0.042(3) 0.032(2) -0.0028(19) 0.0047(18) -0.014(2)
C46 0.036(3) 0.037(3) 0.027(2) 0.007(2) 0.006(2) -0.004(2)
C35 0.028(3) 0.032(3) 0.031(3) 0.003(2) 0.001(2) -0.005(2)
C44 0.033(3) 0.023(2) 0.030(3) 0.001(2) 0.003(2) -0.006(2)
C45 0.033(3) 0.021(2) 0.032(3) -0.001(2) 0.009(2) -0.005(2)
C48 0.050(4) 0.057(4) 0.032(3) 0.008(3) 0.002(3) -0.012(3)
C47 0.047(4) 0.051(4) 0.046(3) 0.011(3) 0.007(3) 0.018(3)
C49 0.074(5) 0.040(3) 0.033(3) -0.006(3) 0.011(3) -0.018(3)
C34 0.063(3) 0.064(4) 0.055(3) -0.012(3) 0.022(3) -0.024(3)
C39 0.054(4) 0.033(3) 0.041(3) 0.001(2) 0.013(3) -0.019(3)
C36 0.049(3) 0.038(3) 0.029(3) -0.003(2) 0.008(2) -0.020(3)
C41 0.071(4) 0.040(3) 0.041(3) 0.006(3) 0.021(3) -0.008(3)
C50 0.068(4) 0.026(3) 0.051(3) -0.007(3) 0.029(3) -0.009(3)
C16 0.038(3) 0.046(3) 0.038(3) 0.004(3) 0.017(2) 0.004(3)
C15 0.036(3) 0.036(3) 0.031(3) 0.009(2) 0.011(2) 0.001(2)
C51 0.040(3) 0.026(3) 0.040(3) -0.004(2) 0.014(2) -0.004(2)
C12 0.029(3) 0.041(3) 0.038(3) 0.012(2) -0.001(2) -0.001(2)
C10 0.038(3) 0.038(3) 0.029(3) 0.008(2) 0.004(2) 0.000(2)
C37 0.041(3) 0.039(3) 0.055(4) 0.000(3) 0.021(3) -0.005(3)
C38 0.031(3) 0.053(4) 0.046(3) 0.007(3) 0.013(2) -0.007(3)
C14 0.032(3) 0.031(3) 0.029(2) 0.003(2) 0.005(2) -0.001(2)
C13 0.037(3) 0.036(3) 0.036(3) 0.008(2) 0.010(2) 0.005(2)
C11 0.048(3) 0.043(3) 0.039(3) 0.000(3) -0.001(3) -0.006(3)
C5 0.104(6) 0.032(3) 0.035(3) 0.002(3) -0.007(3) 0.008(4)
C52 0.045(4) 0.035(3) 0.085(5) -0.010(3) 0.006(3) 0.011(3)
C43 0.077(5) 0.064(5) 0.065(5) 0.039(4) 0.022(4) 0.025(4)
C40 0.081(5) 0.030(3) 0.052(4) -0.009(3) 0.028(3) -0.024(3)
C1 0.043(4) 0.061(4) 0.075(5) 0.012(4) 0.012(3) -0.017(3)
C28 0.057(3) 0.056(3) 0.056(3) -0.013(3) 0.012(2) -0.025(3)
C7 0.066(5) 0.050(4) 0.060(4) -0.004(3) 0.008(3) 0.015(3)
C17 0.053(4) 0.047(4) 0.040(3) 0.017(3) 0.015(3) 0.000(3)
C33 0.064(3) 0.045(3) 0.079(3) -0.005(3) 0.035(3) -0.006(3)
C42 0.100(6) 0.049(4) 0.047(4) -0.001(3) 0.038(4) -0.027(4)
C30 0.131(9) 0.054(5) 0.083(6) -0.022(4) 0.074(7) -0.037(5)
C31 0.083(7) 0.163(11) 0.061(5) 0.020(6) 0.024(5) -0.065(7)
C32 0.054(5) 0.118(8) 0.074(5) 0.032(6) 0.030(4) -0.012(5)
C29 0.088(6) 0.105(8) 0.063(5) 0.000(5) 0.003(4) -0.034(6)
C27 0.071(6) 0.107(8) 0.101(7) 0.009(6) -0.033(5) -0.006(6)

loop_
_atom_type_symbol
_atom_type_description
_atom_type_scat_dispersion_real
_atom_type_scat_dispersion_imag
_atom_type_scat_source
C C 0.0181 0.0091 'International Tables Vol C Tables 4.2.6.8 and 6.1.1.4'
H H 0.0000 0.0000 'International Tables Vol C Tables 4.2.6.8 and 6.1.1.4'
N N 0.0311 0.0180 'International Tables Vol C Tables 4.2.6.8 and 6.1.1.4'
Cl Cl 0.3639 0.7018 'International Tables Vol C Tables 4.2.6.8 and 6.1.1.4'
Pd Pd 0.1215 3.9337 'International Tables Vol C Tables 4.2.6.8 and 6.1.1.4'

loop_
_geom_angle_atom_site_label_1
_geom_angle_atom_site_label_2
_geom_angle_atom_site_label_3
_geom_angle
N1 Pd1 N2 81.02(18)
N1 Pd1 Cl2 174.27(13)
N2 Pd1 Cl2 93.26(13)
N1 Pd1 Cl1 94.29(13)
N2 Pd1 Cl1 174.26(13)
Cl2 Pd1 Cl1 91.39(6)
C20 C19 C25 122.3(5)
C20 C19 N2 121.0(5)
C25 C19 N2 116.7(5)
C9 N1 C8 123.6(5)
C9 N1 Pd1 111.7(4)
C8 N1 Pd1 124.6(3)
C18 N2 C19 120.8(5)
C18 N2 Pd1 111.1(4)
C19 N2 Pd1 128.1(3)
N2 C18 C9 117.8(5)
N2 C18 C14 134.8(5)
C9 C18 C14 107.4(4)
N1 C9 C18 117.7(5)
N1 C9 C10 136.9(5)
C18 C9 C10 105.4(5)
C6 C8 C2 123.8(6)
C6 C8 N1 119.4(5)
C2 C8 N1 116.6(6)
C8 C6 C5 116.7(7)
C8 C6 C7 122.1(6)
C5 C6 C7 121.2(7)
C19 C20 C22 117.3(6)
C19 C20 C21 121.5(5)
C22 C20 C21 121.2(6)
C4 C3 C2 121.8(7)
C4 C3 H3 119.1
C2 C3 H3 119.1
C25 C26 H26A 109.5
C25 C26 H26B 109.5
H26A C26 H26B 109.5
C25 C26 H26C 109.5
H26A C26 H26C 109.5
H26B C26 H26C 109.5
C24 C25 C19 117.3(6)
C24 C25 C26 122.2(6)
C19 C25 C26 120.5(6)
C24 C23 C22 120.7(6)
C24 C23 H23 119.6
C22 C23 H23 119.6
C3 C2 C8 116.6(7)
C3 C2 C1 121.3(7)
C8 C2 C1 122.1(6)
C23 C22 C20 120.6(7)
C23 C22 H22 119.7
C20 C22 H22 119.7
C20 C21 H21A 109.5
C20 C21 H21B 109.5
H21A C21 H21B 109.5
C20 C21 H21C 109.5
H21A C21 H21C 109.5
H21B C21 H21C 109.5
C3 C4 C5 120.1(6)
C3 C4 H4 119.9
C5 C4 H4 119.9
C23 C24 C25 121.7(6)
C23 C24 H24 119.1
C25 C24 H24 119.1
N3 Pd2 N4 80.84(17)
N3 Pd2 Cl3 92.37(13)
N4 Pd2 Cl3 172.84(12)
N3 Pd2 Cl4 174.80(12)
N4 Pd2 Cl4 94.04(12)
Cl3 Pd2 Cl4 92.78(5)
C44 N4 C45 122.3(4)
C44 N4 Pd2 111.6(3)
C45 N4 Pd2 126.1(3)
C35 N3 C34 118.0(5)
C35 N3 Pd2 112.2(4)
C34 N3 Pd2 129.4(4)
C45 C46 C48 116.7(5)
C45 C46 C47 122.2(5)
C48 C46 C47 121.1(5)
N3 C35 C44 117.3(5)
N3 C35 C36 135.3(5)
C44 C35 C36 107.2(4)
N4 C44 C35 118.0(4)
N4 C44 C39 137.4(5)
C35 C44 C39 104.6(4)
C46 C45 C51 123.2(5)
C46 C45 N4 118.7(4)
C51 C45 N4 118.1(5)
C49 C48 C46 121.4(6)
C49 C48 H48 119.3
C46 C48 H48 119.3
C46 C47 H47A 109.5
C46 C47 H47B 109.5
H47A C47 H47B 109.5
C46 C47 H47C 109.5
H47A C47 H47C 109.5
H47B C47 H47C 109.5
C50 C49 C48 119.9(6)
C50 C49 H49 120.0
C48 C49 H49 120.0
C32 C34 N3 115.8(7)
C32 C34 C28 125.0(7)
N3 C34 C28 119.2(6)
C40 C39 C44 118.4(5)
C40 C39 C41 118.8(5)
C44 C39 C41 99.6(5)
C40 C39 C38 114.7(5)
C44 C39 C38 102.7(4)
C41 C39 C38 99.6(5)
C35 C36 C41 100.2(5)
C35 C36 C37 103.9(5)
C41 C36 C37 101.9(5)
C35 C36 H36 116.2
C41 C36 H36 116.2
C37 C36 H36 116.2
C43 C41 C36 112.5(6)
C43 C41 C42 109.6(6)
C36 C41 C42 111.9(5)
C43 C41 C39 112.3(6)
C36 C41 C39 96.3(5)
C42 C41 C39 113.8(6)
C49 C50 C51 121.7(6)
C49 C50 H50 119.2
C51 C50 H50 119.2
C15 C16 H16A 109.5
C15 C16 H16B 109.5
H16A C16 H16B 109.5
C15 C16 H16C 109.5
H16A C16 H16C 109.5
H16B C16 H16C 109.5
C16 C15 C17 108.1(4)
C16 C15 C14 113.7(5)
C17 C15 C14 112.7(5)
C16 C15 C10 113.0(5)
C17 C15 C10 113.8(5)
C14 C15 C10 95.5(4)
C45 C51 C50 116.9(5)
C45 C51 C52 121.6(5)
C50 C51 C52 121.5(5)
C13 C12 C10 105.6(4)
C13 C12 H12A 110.6
C10 C12 H12A 110.6
C13 C12 H12B 110.6
C10 C12 H12B 110.6
H12A C12 H12B 108.8
C11 C10 C9 118.3(5)
C11 C10 C12 115.9(5)
C9 C10 C12 103.7(4)
C11 C10 C15 117.0(5)
C9 C10 C15 98.1(4)
C12 C10 C15 101.0(4)
C38 C37 C36 103.7(5)
C38 C37 H37A 111.0
C36 C37 H37A 111.0
C38 C37 H37B 111.0
C36 C37 H37B 111.0
H37A C37 H37B 109.0
C37 C38 C39 105.5(5)
C37 C38 H38A 110.6
C39 C38 H38A 110.6
C37 C38 H38B 110.6
C39 C38 H38B 110.6
H38A C38 H38B 108.8
C18 C14 C13 104.6(4)
C18 C14 C15 98.4(4)
C13 C14 C15 102.7(4)
C18 C14 H14 116.3
C13 C14 H14 116.3
C15 C14 H14 116.3
C12 C13 C14 103.7(4)
C12 C13 H13A 111.0
C14 C13 H13A 111.0
C12 C13 H13B 111.0
C14 C13 H13B 111.0
H13A C13 H13B 109.0
C10 C11 H11A 109.5
C10 C11 H11B 109.5
H11A C11 H11B 109.5
C10 C11 H11C 109.5
H11A C11 H11C 109.5
H11B C11 H11C 109.5
C4 C5 C6 120.9(7)
C4 C5 H5 119.6
C6 C5 H5 119.6
C51 C52 H52A 109.5
C51 C52 H52B 109.5
H52A C52 H52B 109.5
C51 C52 H52C 109.5
H52A C52 H52C 109.5
H52B C52 H52C 109.5
C41 C43 H43A 109.5
C41 C43 H43B 109.5
H43A C43 H43B 109.5
C41 C43 H43C 109.5
H43A C43 H43C 109.5
H43B C43 H43C 109.5
C39 C40 H40A 109.5
C39 C40 H40B 109.5
H40A C40 H40B 109.5
C39 C40 H40C 109.5
H40A C40 H40C 109.5
H40B C40 H40C 109.5
C2 C1 H1A 109.5
C2 C1 H1B 109.5
H1A C1 H1B 109.5
C2 C1 H1C 109.5
H1A C1 H1C 109.5
H1B C1 H1C 109.5
C29 C28 C27 125.7(8)
C29 C28 C34 113.3(8)
C27 C28 C34 121.0(7)
C6 C7 H7A 109.5
C6 C7 H7B 109.5
H7A C7 H7B 109.5
C6 C7 H7C 109.5
H7A C7 H7C 109.5
H7B C7 H7C 109.5
C15 C17 H17A 109.5
C15 C17 H17B 109.5
H17A C17 H17B 109.5
C15 C17 H17C 109.5
H17A C17 H17C 109.5
H17B C17 H17C 109.5
C32 C33 H33A 109.5
C32 C33 H33B 109.5
H33A C33 H33B 109.5
C32 C33 H33C 109.5
H33A C33 H33C 109.5
H33B C33 H33C 109.5
C41 C42 H42A 109.5
C41 C42 H42B 109.5
H42A C42 H42B 109.5
C41 C42 H42C 109.5
H42A C42 H42C 109.5
H42B C42 H42C 109.5
C31 C30 C29 132.0(10)
C31 C30 H30 114.0
C29 C30 H30 114.0
C30 C31 C32 109.8(10)
C30 C31 H31 125.1
C32 C31 H31 125.1
C34 C32 C33 125.6(9)
C34 C32 C31 120.5(8)
C33 C32 C31 113.9(9)
C28 C29 C30 119.4(9)
C28 C29 H29 120.3
C30 C29 H29 120.3
C28 C27 H27A 109.5
C28 C27 H27B 109.5
H27A C27 H27B 109.5
C28 C27 H27C 109.5
H27A C27 H27C 109.5
H27B C27 H27C 109.5

loop_
_geom_bond_atom_site_label_1
_geom_bond_atom_site_label_2
_geom_bond_distance
Pd1 N1 2.056(4)
Pd1 N2 2.056(5)
Pd1 Cl2 2.2775(13)
Pd1 Cl1 2.2803(14)
C19 C20 1.389(8)
C19 C25 1.410(8)
C19 N2 1.422(7)
N1 C9 1.281(7)
N1 C8 1.435(7)
N2 C18 1.291(7)
C18 C9 1.475(8)
C18 C14 1.501(7)
C9 C10 1.514(7)
C8 C6 1.374(10)
C8 C2 1.413(9)
C6 C5 1.415(9)
C6 C7 1.507(10)
C20 C22 1.402(9)
C20 C21 1.504(8)
C3 C4 1.366(12)
C3 C2 1.391(9)
C3 H3 0.9300
C26 C25 1.504(9)
C26 H26A 0.9600
C26 H26B 0.9600
C26 H26C 0.9600
C25 C24 1.372(9)
C23 C24 1.363(11)
C23 C22 1.372(10)
C23 H23 0.9300
C2 C1 1.498(11)
C22 H22 0.9300
C21 H21A 0.9600
C21 H21B 0.9600
C21 H21C 0.9600
C4 C5 1.392(12)
C4 H4 0.9300
C24 H24 0.9300
Pd2 N3 2.047(4)
Pd2 N4 2.061(4)
Pd2 Cl3 2.2684(13)
Pd2 Cl4 2.2840(14)
N4 C44 1.278(7)
N4 C45 1.451(6)
N3 C35 1.282(7)
N3 C34 1.425(8)
C46 C45 1.390(8)
C46 C48 1.394(8)
C46 C47 1.501(8)
C35 C44 1.476(7)
C35 C36 1.498(7)
C44 C39 1.534(7)
C45 C51 1.394(7)
C48 C49 1.384(10)
C48 H48 0.9300
C47 H47A 0.9600
C47 H47B 0.9600
C47 H47C 0.9600
C49 C50 1.360(10)
C49 H49 0.9300
C34 C32 1.315(11)
C34 C28 1.512(10)
C39 C40 1.510(8)
C39 C41 1.565(9)
C39 C38 1.587(9)
C36 C41 1.529(8)
C36 C37 1.568(9)
C36 H36 0.9800
C41 C43 1.518(10)
C41 C42 1.547(8)
C50 C51 1.395(8)
C50 H50 0.9300
C16 C15 1.526(8)
C16 H16A 0.9600
C16 H16B 0.9600
C16 H16C 0.9600
C15 C17 1.537(7)
C15 C14 1.563(7)
C15 C10 1.578(8)
C51 C52 1.511(9)
C12 C13 1.536(8)
C12 C10 1.573(8)
C12 H12A 0.9700
C12 H12B 0.9700
C10 C11 1.498(8)
C37 C38 1.509(9)
C37 H37A 0.9700
C37 H37B 0.9700
C38 H38A 0.9700
C38 H38B 0.9700
C14 C13 1.548(7)
C14 H14 0.9800
C13 H13A 0.9700
C13 H13B 0.9700
C11 H11A 0.9600
C11 H11B 0.9600
C11 H11C 0.9600
C5 H5 0.9300
C52 H52A 0.9600
C52 H52B 0.9600
C52 H52C 0.9600
C43 H43A 0.9600
C43 H43B 0.9600
C43 H43C 0.9600
C40 H40A 0.9600
C40 H40B 0.9600
C40 H40C 0.9600
C1 H1A 0.9600
C1 H1B 0.9600
C1 H1C 0.9600
C28 C29 1.356(11)
C28 C27 1.444(13)
C7 H7A 0.9600
C7 H7B 0.9600
C7 H7C 0.9600
C17 H17A 0.9600
C17 H17B 0.9600
C17 H17C 0.9600
C33 C32 1.336(11)
C33 H33A 0.9600
C33 H33B 0.9600
C33 H33C 0.9600
C42 H42A 0.9600
C42 H42B 0.9600
C42 H42C 0.9600
C30 C31 1.312(12)
C30 C29 1.414(14)
C30 H30 0.9300
C31 C32 1.537(12)
C31 H31 0.9300
C29 H29 0.9300
C27 H27A 0.9600
C27 H27B 0.9600
C27 H27C 0.9600
